data_7046468
loop_
_publ_author_name
'Hierlinger, Claus'
'Cordes, David B.'
'Slawin, Alexandra M. Z.'
'Colombo, Alessia'
'Dragonetti, Claudia'
'Righetto, Stefania'
'Roberto, Dominique'
'Jacquemin, Denis'
'Zysman-Colman, Eli'
'Guerchais, V\'eronique'

_publ_section_title
;
 An investigation on the second-order nonlinear optical response of
 cationic bipyridine or phenanthroline iridium(iii) complexes bearing
 cyclometallated 2-phenylpyridines with a triphenylamine substituent.
;
_journal_issue 25
_journal_name_full 'Dalton transactions (Cambridge, England : 2003)'
_journal_page_first 8292
_journal_page_last 8300
_journal_paper_doi 10.1039/c8dt00754c
_journal_volume 47
_journal_year 2018
_chemical_formula_moiety 'C76 H66 Ir N6, 1.25(C H2 Cl2), P F6'
_chemical_formula_sum 'C77.25 H68.5 Cl2.5 F6 Ir N6 P'
_chemical_formula_weight 1506.75
_space_group_crystal_system triclinic
_space_group_IT_number 2
_space_group_name_Hall '-P 1'
_space_group_name_H-M_alt 'P -1'
_symmetry_space_group_name_Hall '-P 1'
_symmetry_space_group_name_H-M 'P -1'
_atom_sites_solution_hydrogens geom
_atom_sites_solution_primary direct
_atom_sites_solution_secondary difmap
_audit_creation_date 2018-01-18
_audit_creation_method 'by CrystalStructure 4.2'
_audit_update_record
;
2018-01-18 deposited with the CCDC.
2018-05-29 downloaded from the CCDC.
;
_cell_angle_alpha 111.009(8)
_cell_angle_beta 102.642(9)
_cell_angle_gamma 90.125(7)
_cell_formula_units_Z 2
_cell_length_a 12.508(5)
_cell_length_b 17.601(8)
_cell_length_c 18.137(8)
_cell_measurement_reflns_used 2511
_cell_measurement_temperature 173
_cell_measurement_theta_max 21.10
_cell_measurement_theta_min 1.80
_cell_volume 3623(3)
_computing_cell_refinement 'CrystalClear-SM Expert 2.1 b45'
_computing_data_collection 'CrystalClear-SM Expert 2.1 b45 (Rigaku, 2015)'
_computing_data_reduction 'CrystalClear-SM Expert 2.1 b45'
_computing_molecular_graphics 'CrystalStructure 4.2'
_computing_publication_material 'CrystalStructure 4.2 (Rigaku, 2015)'
_computing_structure_refinement 'SHELXL Version 2016/6 (Sheldrick, 2008)'
_computing_structure_solution 'SHELXT Version 2014/5 (Sheldrick, 2014)'
_diffrn_ambient_temperature 173
_diffrn_detector_area_resol_mean 5.814
_diffrn_measured_fraction_theta_full 0.987
_diffrn_measured_fraction_theta_max 0.984
_diffrn_measurement_device_type 'Rigaku XtaLAB P200'
_diffrn_measurement_method \w
_diffrn_radiation_type 'Mo K\a'
_diffrn_radiation_wavelength 0.71075
_diffrn_reflns_av_R_equivalents 0.1828
_diffrn_reflns_Laue_measured_fraction_full 0.987
_diffrn_reflns_Laue_measured_fraction_max 0.984
_diffrn_reflns_limit_h_max 15
_diffrn_reflns_limit_h_min -15
_diffrn_reflns_limit_k_max 20
_diffrn_reflns_limit_k_min -21
_diffrn_reflns_limit_l_max 21
_diffrn_reflns_limit_l_min -21
_diffrn_reflns_number 43499
_diffrn_reflns_point_group_measured_fraction_full 0.987
_diffrn_reflns_point_group_measured_fraction_max 0.984
_diffrn_reflns_theta_full 25.242
_diffrn_reflns_theta_max 25.350
_diffrn_reflns_theta_min 1.834
_diffrn_standards_number 0
_exptl_absorpt_coefficient_mu 2.023
_exptl_absorpt_correction_T_max 0.980
_exptl_absorpt_correction_T_min 0.775
_exptl_absorpt_correction_type multi-scan
_exptl_absorpt_process_details 'REQAB (Rigaku, 1998)'
_exptl_crystal_colour orange
_exptl_crystal_density_diffrn 1.381
_exptl_crystal_density_method 'not measured'
_exptl_crystal_description needle
_exptl_crystal_F_000 1525.00
_exptl_crystal_recrystallization_method 'Re-crystallisation from solvent: Dichloromethane/hexane'
_exptl_crystal_size_max 0.130
_exptl_crystal_size_mid 0.030
_exptl_crystal_size_min 0.010
_refine_diff_density_max 1.61
_refine_diff_density_min -1.20
_refine_ls_extinction_method none
_refine_ls_goodness_of_fit_ref 1.024
_refine_ls_hydrogen_treatment constr
_refine_ls_number_parameters 866
_refine_ls_number_reflns 13028
_refine_ls_number_restraints 9
_refine_ls_R_factor_all 0.2055
_refine_ls_R_factor_gt 0.0869
_refine_ls_shift/su_max 0.000
_refine_ls_structure_factor_coef Fsqd
_refine_ls_weighting_details 'w = 1/[\s^2^(Fo^2^)+(0.0958P)^2^] where P=(Fo^2^+2Fc^2^)/3'
_refine_ls_weighting_scheme calc
_refine_ls_wR_factor_gt 0.1685
_refine_ls_wR_factor_ref 0.2173
_reflns_Friedel_coverage 0.000
_reflns_number_gt 6339
_reflns_number_total 13028
_reflns_threshold_expression F^2^>2.0\s(F^2^)
_cod_data_source_file c8dt00754c2.cif
_cod_data_source_block 3a
_cod_depositor_comments 'Adding full bibliography for 7046468.cif.'
_cod_database_code 7046468

loop_
_space_group_symop_id
_space_group_symop_operation_xyz
1 +X,+Y,+Z
2 -X,-Y,-Z

loop_
_atom_site_label
_atom_site_type_symbol
_atom_site_fract_x
_atom_site_fract_y
_atom_site_fract_z
_atom_site_U_iso_or_equiv
_atom_site_adp_type
_atom_site_occupancy
_atom_site_site_symmetry_order
_atom_site_calc_flag
_atom_site_refinement_flags_posn
_atom_site_refinement_flags_adp
_atom_site_refinement_flags_occupancy
Ir1 Ir 0.21947(4) 0.22161(3) 0.59048(3) 0.0413(2) Uani 1 1 d . . .
Cl91 Cl 0.0309(6) 0.8576(4) 0.7677(4) 0.135(2) Uani 1 1 d . . .
Cl92 Cl 0.1548(7) 0.9720(7) 0.9161(6) 0.225(5) Uani 1 1 d . . .
Cl93 Cl 0.4234(15) 0.4857(14) 0.7963(15) 0.140(9) Uani 0.25 1 d D . P
Cl94 Cl 0.6025(17) 0.5671(17) 0.9310(19) 0.223(16) Uani 0.25 1 d D U P
P1 P 0.3244(3) 0.6501(3) 0.4482(2) 0.0649(11) Uani 1 1 d . . .
F1 F 0.3405(11) 0.7319(7) 0.4331(7) 0.130(4) Uani 1 1 d . . .
F2 F 0.3147(8) 0.5999(7) 0.3548(6) 0.116(4) Uani 1 1 d . . .
F3 F 0.1947(8) 0.6568(9) 0.4306(7) 0.139(5) Uani 1 1 d . . .
F4 F 0.3053(9) 0.5687(6) 0.4626(7) 0.110(3) Uani 1 1 d . . .
F5 F 0.3336(8) 0.7010(5) 0.5408(5) 0.086(3) Uani 1 1 d . . .
F6 F 0.4514(7) 0.6426(6) 0.4633(6) 0.101(3) Uani 1 1 d . . .
N1 N 0.3617(8) 0.2526(6) 0.6777(6) 0.043(3) Uani 1 1 d . . .
N19 N 0.9557(8) 0.3549(8) 1.0419(7) 0.062(3) Uani 1 1 d . . .
N32 N 0.0725(8) 0.1784(6) 0.5080(6) 0.040(2) Uani 1 1 d . . .
N50 N -0.5250(8) -0.0390(7) 0.1550(6) 0.050(3) Uani 1 1 d . . .
N63 N 0.1926(7) 0.3476(6) 0.6208(6) 0.038(2) Uani 1 1 d . . .
N70 N 0.2759(7) 0.2540(6) 0.5022(6) 0.036(2) Uani 1 1 d . . .
C2 C 0.3583(10) 0.2472(7) 0.7507(8) 0.042(3) Uani 1 1 d . . .
C3 C 0.4557(9) 0.2617(8) 0.8107(8) 0.048(3) Uani 1 1 d . . .
H3 H 0.452427 0.261739 0.862579 0.057 Uiso 1 1 calc R U .
C4 C 0.5570(10) 0.2762(9) 0.7966(8) 0.054(4) Uani 1 1 d . . .
C5 C 0.5599(11) 0.2802(9) 0.7227(9) 0.061(4) Uani 1 1 d . . .
H5 H 0.627692 0.291897 0.711781 0.073 Uiso 1 1 calc R U .
C6 C 0.4618(10) 0.2669(8) 0.6641(8) 0.053(4) Uani 1 1 d . . .
H6 H 0.464491 0.267731 0.612450 0.064 Uiso 1 1 calc R U .
C7 C 0.2460(9) 0.2276(7) 0.7543(8) 0.038(3) Uani 1 1 d . . .
C8 C 0.1664(10) 0.2089(7) 0.6816(7) 0.043(3) Uani 1 1 d . . .
C9 C 0.0587(9) 0.1875(7) 0.6838(7) 0.041(3) Uani 1 1 d . . .
H9 H 0.001097 0.175072 0.636223 0.050 Uiso 1 1 calc R U .
C10 C 0.0355(10) 0.1842(8) 0.7527(8) 0.049(3) Uani 1 1 d . . .
H10 H -0.037658 0.167827 0.751128 0.058 Uiso 1 1 calc R U .
C11 C 0.1138(10) 0.2038(8) 0.8245(8) 0.049(3) Uani 1 1 d . . .
H11 H 0.095292 0.202315 0.872088 0.059 Uiso 1 1 calc R U .
C12 C 0.2212(10) 0.2259(7) 0.8252(8) 0.044(3) Uani 1 1 d . . .
H12 H 0.277339 0.239693 0.873698 0.053 Uiso 1 1 calc R U .
C13 C 0.6584(10) 0.2935(8) 0.8632(8) 0.051(3) Uani 1 1 d . . .
C14 C 0.6623(10) 0.3417(9) 0.9423(9) 0.056(4) Uani 1 1 d . . .
H14 H 0.597225 0.363922 0.956498 0.067 Uiso 1 1 calc R U .
C15 C 0.7581(11) 0.3588(9) 1.0014(9) 0.064(4) Uani 1 1 d . . .
H15 H 0.757360 0.389329 1.056377 0.077 Uiso 1 1 calc R U .
C16 C 0.8575(10) 0.3314(8) 0.9815(8) 0.050(3) Uani 1 1 d . . .
C17 C 0.8519(10) 0.2811(8) 0.9037(8) 0.053(4) Uani 1 1 d . . .
H17 H 0.916819 0.258028 0.890004 0.064 Uiso 1 1 calc R U .
C18 C 0.7559(11) 0.2620(9) 0.8437(9) 0.060(4) Uani 1 1 d . . .
H18 H 0.755773 0.227733 0.789527 0.072 Uiso 1 1 calc R U .
C20 C 1.0313(12) 0.2940(11) 1.0390(9) 0.066(4) Uani 1 1 d . . .
C21 C 0.9907(15) 0.2175(13) 1.0349(11) 0.093(6) Uani 1 1 d . . .
H21 H 0.915690 0.207734 1.034200 0.111 Uiso 1 1 calc R U .
C22 C 1.062(2) 0.1566(13) 1.0319(15) 0.128(8) Uani 1 1 d . . .
H22 H 1.034991 0.103512 1.025154 0.154 Uiso 1 1 calc R U .
C23 C 1.175(2) 0.1736(18) 1.0390(15) 0.129(8) Uani 1 1 d . . .
H23 H 1.225002 0.132840 1.039155 0.154 Uiso 1 1 calc R U .
C24 C 1.2122(14) 0.2481(17) 1.0454(10) 0.098(7) Uani 1 1 d . . .
H24 H 1.288286 0.260146 1.051016 0.118 Uiso 1 1 calc R U .
C25 C 1.1402(12) 0.3075(11) 1.0440(9) 0.075(5) Uani 1 1 d . . .
H25 H 1.167596 0.359039 1.046551 0.090 Uiso 1 1 calc R U .
C26 C 0.9847(10) 0.4376(10) 1.0922(8) 0.053(4) Uani 1 1 d . . .
C27 C 1.0611(11) 0.4562(11) 1.1650(10) 0.069(4) Uani 1 1 d . . .
H27 H 1.093117 0.412918 1.179184 0.083 Uiso 1 1 calc R U .
C28 C 1.0925(14) 0.5360(16) 1.2179(11) 0.093(6) Uani 1 1 d . . .
H28 H 1.145585 0.547170 1.267641 0.112 Uiso 1 1 calc R U .
C29 C 1.0466(18) 0.5984(12) 1.1983(14) 0.093(6) Uani 1 1 d . . .
H29 H 1.066919 0.653759 1.233420 0.112 Uiso 1 1 calc R U .
C30 C 0.9699(15) 0.5785(12) 1.1259(13) 0.078(5) Uani 1 1 d . . .
H30 H 0.936742 0.621569 1.111996 0.093 Uiso 1 1 calc R U .
C31 C 0.9390(12) 0.5009(11) 1.0733(11) 0.066(4) Uani 1 1 d . . .
H31 H 0.886135 0.490345 1.023601 0.080 Uiso 1 1 calc R U .
C33 C 0.0620(9) 0.0961(7) 0.4650(7) 0.036(3) Uani 1 1 d . . .
C34 C -0.0365(9) 0.0607(7) 0.4061(7) 0.038(3) Uani 1 1 d . . .
H34 H -0.043284 0.003456 0.376436 0.045 Uiso 1 1 calc R U .
C35 C -0.1233(9) 0.1047(7) 0.3892(7) 0.039(3) Uani 1 1 d . . .
C36 C -0.1082(10) 0.1872(8) 0.4360(8) 0.048(3) Uani 1 1 d . . .
H36 H -0.164853 0.221294 0.428018 0.058 Uiso 1 1 calc R U .
C37 C -0.0113(10) 0.2210(7) 0.4944(8) 0.046(3) Uani 1 1 d . . .
H37 H -0.004931 0.277753 0.526172 0.055 Uiso 1 1 calc R U .
C38 C 0.1552(9) 0.0541(7) 0.4866(7) 0.037(3) Uani 1 1 d . . .
C39 C 0.2442(9) 0.1034(8) 0.5487(7) 0.037(3) Uani 1 1 d . . .
C40 C 0.3366(10) 0.0639(9) 0.5694(9) 0.056(4) Uani 1 1 d . . .
H40 H 0.397135 0.095336 0.611376 0.067 Uiso 1 1 calc R U .
C41 C 0.3433(12) -0.0191(9) 0.5314(9) 0.058(4) Uani 1 1 d . . .
H41 H 0.407566 -0.043992 0.546181 0.070 Uiso 1 1 calc R U .
C42 C 0.2526(12) -0.0657(9) 0.4702(9) 0.056(4) Uani 1 1 d . . .
H42 H 0.255884 -0.122701 0.443940 0.068 Uiso 1 1 calc R U .
C43 C 0.1620(11) -0.0314(9) 0.4485(8) 0.052(4) Uani 1 1 d . . .
H43 H 0.101694 -0.064143 0.407262 0.063 Uiso 1 1 calc R U .
C44 C -0.2258(9) 0.0681(7) 0.3278(7) 0.040(3) Uani 1 1 d . . .
C45 C -0.3209(9) 0.1093(7) 0.3274(8) 0.045(3) Uani 1 1 d . . .
H45 H -0.319925 0.161985 0.367537 0.054 Uiso 1 1 calc R U .
C46 C -0.4169(10) 0.0739(7) 0.2687(8) 0.052(4) Uani 1 1 d . . .
H46 H -0.480231 0.103653 0.268972 0.062 Uiso 1 1 calc R U .
C47 C -0.4234(9) -0.0034(8) 0.2096(8) 0.046(3) Uani 1 1 d . . .
C48 C -0.3301(10) -0.0432(8) 0.2089(7) 0.049(3) Uani 1 1 d . . .
H48 H -0.331403 -0.095353 0.167760 0.059 Uiso 1 1 calc R U .
C49 C -0.2335(10) -0.0092(8) 0.2669(8) 0.052(4) Uani 1 1 d . . .
H49 H -0.170487 -0.039216 0.265248 0.063 Uiso 1 1 calc R U .
C51 C -0.5320(9) -0.0903(8) 0.0740(8) 0.042(3) Uani 1 1 d . . .
C52 C -0.4617(10) -0.0749(9) 0.0304(8) 0.058(4) Uani 1 1 d . . .
H52 H -0.406194 -0.030543 0.055496 0.069 Uiso 1 1 calc R U .
C53 C -0.4736(12) -0.1252(11) -0.0505(9) 0.072(5) Uani 1 1 d . . .
H53 H -0.424002 -0.115774 -0.079783 0.086 Uiso 1 1 calc R U .
C54 C -0.5541(12) -0.1875(11) -0.0887(9) 0.071(4) Uani 1 1 d . . .
H54 H -0.563387 -0.218953 -0.144885 0.085 Uiso 1 1 calc R U .
C55 C -0.6220(13) -0.2047(10) -0.0455(9) 0.076(5) Uani 1 1 d . . .
H55 H -0.676456 -0.249772 -0.071024 0.091 Uiso 1 1 calc R U .
C56 C -0.6105(11) -0.1558(9) 0.0355(9) 0.062(4) Uani 1 1 d . . .
H56 H -0.657787 -0.167648 0.065237 0.075 Uiso 1 1 calc R U .
C57 C -0.6237(11) -0.0282(8) 0.1849(8) 0.048(3) Uani 1 1 d . . .
C58 C -0.7150(12) -0.0083(9) 0.1433(9) 0.067(4) Uani 1 1 d . . .
H58 H -0.715880 -0.001448 0.093543 0.080 Uiso 1 1 calc R U .
C59 C -0.8105(13) 0.0022(11) 0.1759(11) 0.091(6) Uani 1 1 d . . .
H59 H -0.876984 0.014008 0.146635 0.109 Uiso 1 1 calc R U .
C60 C -0.8060(15) -0.0049(12) 0.2505(13) 0.091(6) Uani 1 1 d . . .
H60 H -0.868239 0.005453 0.273597 0.109 Uiso 1 1 calc R U .
C61 C -0.7157(15) -0.0258(10) 0.2897(10) 0.080(5) Uani 1 1 d . . .
H61 H -0.714663 -0.033224 0.339204 0.096 Uiso 1 1 calc R U .
C62 C -0.6224(13) -0.0370(10) 0.2584(9) 0.070(4) Uani 1 1 d . . .
H62 H -0.557342 -0.050842 0.287392 0.084 Uiso 1 1 calc R U .
C64 C 0.2220(8) 0.3840(7) 0.5726(7) 0.037(3) Uani 1 1 d . . .
C65 C 0.2080(10) 0.4665(8) 0.5885(8) 0.045(3) Uani 1 1 d . . .
H65 H 0.230269 0.491700 0.555232 0.054 Uiso 1 1 calc R U .
C66 C 0.1620(10) 0.5130(8) 0.6523(8) 0.051(4) Uani 1 1 d . . .
C67 C 0.1342(10) 0.4742(8) 0.7003(8) 0.048(3) Uani 1 1 d . . .
H67 H 0.105076 0.503882 0.745508 0.057 Uiso 1 1 calc R U .
C68 C 0.1487(10) 0.3920(8) 0.6829(8) 0.048(3) Uani 1 1 d . . .
H68 H 0.127021 0.366141 0.715804 0.058 Uiso 1 1 calc R U .
C69 C 0.2668(9) 0.3324(8) 0.5065(7) 0.035(3) Uani 1 1 d . . .
C71 C 0.3127(10) 0.2026(8) 0.4408(8) 0.048(3) Uani 1 1 d . . .
H71 H 0.318721 0.147627 0.436980 0.057 Uiso 1 1 calc R U .
C72 C 0.3421(11) 0.2256(9) 0.3833(8) 0.059(4) Uani 1 1 d . . .
H72 H 0.368682 0.186491 0.341234 0.071 Uiso 1 1 calc R U .
C73 C 0.3341(10) 0.3043(9) 0.3846(8) 0.051(4) Uani 1 1 d . . .
C74 C 0.2945(9) 0.3563(9) 0.4490(7) 0.047(3) Uani 1 1 d . . .
H74 H 0.286444 0.411203 0.453112 0.056 Uiso 1 1 calc R U .
C75 C 0.3660(13) 0.3364(10) 0.3227(9) 0.071(5) Uani 1 1 d . . .
C76 C 0.4542(13) 0.4103(10) 0.3683(10) 0.078(5) Uani 1 1 d . . .
H76A H 0.478190 0.428271 0.328721 0.094 Uiso 1 1 calc R U .
H76B H 0.517360 0.394047 0.400087 0.094 Uiso 1 1 calc R U .
H76C H 0.422492 0.455281 0.404676 0.094 Uiso 1 1 calc R U .
C77 C 0.2636(14) 0.3639(12) 0.2796(10) 0.091(6) Uani 1 1 d . . .
H77A H 0.208766 0.316967 0.249588 0.110 Uiso 1 1 calc R U .
H77B H 0.283142 0.386451 0.241675 0.110 Uiso 1 1 calc R U .
H77C H 0.233116 0.405805 0.319854 0.110 Uiso 1 1 calc R U .
C78 C 0.4140(17) 0.2711(11) 0.2617(10) 0.098(6) Uani 1 1 d . . .
H78A H 0.430797 0.292083 0.221909 0.117 Uiso 1 1 calc R U .
H78B H 0.360692 0.222977 0.233800 0.117 Uiso 1 1 calc R U .
H78C H 0.481632 0.255843 0.290039 0.117 Uiso 1 1 calc R U .
C79 C 0.1413(13) 0.6025(8) 0.6692(9) 0.063(4) Uani 1 1 d . . .
C80 C 0.2484(16) 0.6515(10) 0.6818(13) 0.106(6) Uani 1 1 d . . .
H80A H 0.303652 0.644690 0.725909 0.127 Uiso 1 1 calc R U .
H80B H 0.235937 0.709445 0.695857 0.127 Uiso 1 1 calc R U .
H80C H 0.274691 0.632028 0.631612 0.127 Uiso 1 1 calc R U .
C81 C 0.0624(17) 0.6087(11) 0.5971(14) 0.122(8) Uani 1 1 d . . .
H81A H 0.038164 0.663935 0.611213 0.147 Uiso 1 1 calc R U .
H81B H -0.001490 0.568956 0.580924 0.147 Uiso 1 1 calc R U .
H81C H 0.098674 0.597149 0.552047 0.147 Uiso 1 1 calc R U .
C82 C 0.098(3) 0.6413(11) 0.7416(16) 0.177(14) Uani 1 1 d . . .
H82A H 0.026113 0.614184 0.733882 0.212 Uiso 1 1 calc R U .
H82B H 0.091281 0.699185 0.750258 0.212 Uiso 1 1 calc R U .
H82C H 0.149056 0.636679 0.788977 0.212 Uiso 1 1 calc R U .
C91 C 0.1582(19) 0.8864(14) 0.8372(12) 0.127(8) Uani 1 1 d . . .
H91A H 0.179264 0.841857 0.857236 0.152 Uiso 1 1 calc R U .
H91B H 0.214623 0.895204 0.809718 0.152 Uiso 1 1 calc R U .
C92 C 0.491(4) 0.5808(14) 0.861(3) 0.081(19) Uiso 0.25 1 d D . P
H92A H 0.439077 0.614921 0.890388 0.098 Uiso 0.25 1 calc R U P
H92B H 0.516722 0.609165 0.829246 0.098 Uiso 0.25 1 calc R U P

loop_
_atom_site_aniso_label
_atom_site_aniso_U_11
_atom_site_aniso_U_22
_atom_site_aniso_U_33
_atom_site_aniso_U_23
_atom_site_aniso_U_13
_atom_site_aniso_U_12
Ir1 0.0322(3) 0.0441(3) 0.0440(3) 0.0128(2) 0.0076(2) -0.0012(2)
Cl91 0.162(6) 0.122(5) 0.126(5) 0.040(4) 0.055(4) 0.025(4)
Cl92 0.167(7) 0.262(11) 0.172(7) -0.026(7) 0.071(6) -0.065(7)
Cl93 0.060(12) 0.128(18) 0.18(2) 0.038(17) -0.040(13) 0.010(11)
Cl94 0.082(15) 0.13(2) 0.40(4) 0.02(2) 0.07(2) -0.049(14)
P1 0.062(3) 0.068(3) 0.064(3) 0.021(2) 0.019(2) 0.009(2)
F1 0.185(12) 0.109(8) 0.152(10) 0.077(8) 0.103(9) 0.056(8)
F2 0.095(7) 0.157(10) 0.067(6) 0.004(7) 0.025(6) 0.006(7)
F3 0.062(7) 0.203(13) 0.118(9) 0.025(9) 0.011(6) 0.021(7)
F4 0.147(9) 0.067(6) 0.127(8) 0.023(6) 0.072(7) -0.004(6)
F5 0.109(7) 0.075(6) 0.070(6) 0.015(5) 0.033(5) 0.014(5)
F6 0.062(6) 0.112(8) 0.106(7) 0.020(6) 0.012(5) 0.009(5)
N1 0.034(6) 0.044(6) 0.046(7) 0.005(5) 0.018(5) -0.003(5)
N19 0.027(6) 0.077(9) 0.056(7) 0.009(7) -0.015(6) 0.006(6)
N32 0.047(7) 0.033(6) 0.036(6) 0.008(5) 0.010(5) 0.003(5)
N50 0.036(6) 0.063(7) 0.038(6) 0.004(6) 0.010(5) -0.003(5)
N63 0.031(5) 0.038(6) 0.044(6) 0.012(5) 0.012(5) -0.008(4)
N70 0.035(6) 0.041(6) 0.034(6) 0.017(5) 0.007(5) 0.007(5)
C2 0.048(8) 0.043(8) 0.041(8) 0.019(6) 0.019(7) 0.004(6)
C3 0.029(7) 0.059(9) 0.048(8) 0.018(7) -0.001(6) 0.003(6)
C4 0.034(8) 0.065(10) 0.053(9) 0.017(8) -0.003(7) -0.009(7)
C5 0.043(9) 0.086(11) 0.065(10) 0.047(9) 0.004(8) -0.003(7)
C6 0.047(9) 0.065(9) 0.060(9) 0.035(8) 0.018(7) 0.000(7)
C7 0.027(7) 0.041(7) 0.049(8) 0.015(6) 0.016(6) -0.002(5)
C8 0.046(8) 0.026(7) 0.044(8) 0.004(6) -0.001(7) -0.005(6)
C9 0.024(6) 0.052(8) 0.045(8) 0.015(7) 0.007(6) -0.013(6)
C10 0.036(7) 0.049(8) 0.061(9) 0.017(7) 0.018(7) -0.003(6)
C11 0.044(8) 0.056(9) 0.053(9) 0.015(7) 0.031(7) 0.011(7)
C12 0.035(7) 0.043(7) 0.047(8) 0.011(7) 0.004(6) 0.001(6)
C13 0.036(8) 0.056(9) 0.053(9) 0.013(8) 0.008(7) 0.001(6)
C14 0.029(7) 0.077(10) 0.057(10) 0.023(9) 0.000(7) -0.007(7)
C15 0.047(9) 0.083(11) 0.055(9) 0.022(8) 0.004(8) -0.006(8)
C16 0.039(8) 0.055(9) 0.054(9) 0.022(8) 0.002(7) -0.001(7)
C17 0.028(7) 0.065(9) 0.051(9) 0.007(8) 0.004(7) -0.001(6)
C18 0.039(8) 0.071(10) 0.067(10) 0.022(8) 0.014(8) -0.002(7)
C20 0.047(10) 0.092(13) 0.060(10) 0.037(9) -0.001(7) 0.005(9)
C21 0.080(13) 0.115(16) 0.101(14) 0.060(13) 0.021(11) 0.011(12)
C22 0.112(19) 0.086(15) 0.18(2) 0.069(15) -0.012(16) 0.025(14)
C23 0.09(2) 0.14(2) 0.14(2) 0.057(19) -0.012(15) 0.028(16)
C24 0.044(10) 0.16(2) 0.074(12) 0.025(14) 0.004(9) 0.038(13)
C25 0.043(10) 0.104(13) 0.058(10) 0.014(9) 0.001(8) 0.010(9)
C26 0.035(8) 0.073(11) 0.035(8) 0.001(8) 0.009(7) -0.015(7)
C27 0.031(8) 0.103(14) 0.067(11) 0.025(11) 0.009(8) 0.000(8)
C28 0.050(11) 0.127(18) 0.064(12) -0.007(13) 0.009(9) -0.023(12)
C29 0.082(14) 0.072(13) 0.110(18) -0.005(13) 0.058(14) -0.018(12)
C30 0.071(12) 0.079(14) 0.100(15) 0.045(13) 0.032(11) 0.000(10)
C31 0.052(9) 0.062(11) 0.090(13) 0.033(11) 0.018(9) -0.002(9)
C33 0.028(7) 0.047(8) 0.040(7) 0.021(7) 0.016(6) 0.010(6)
C34 0.037(7) 0.042(7) 0.040(7) 0.016(6) 0.019(6) 0.008(6)
C35 0.029(7) 0.044(8) 0.047(8) 0.015(7) 0.018(6) 0.008(6)
C36 0.037(8) 0.046(8) 0.054(9) 0.013(7) 0.004(7) 0.011(6)
C37 0.049(8) 0.025(7) 0.051(8) 0.002(6) 0.008(7) 0.014(6)
C38 0.033(7) 0.042(7) 0.037(7) 0.016(6) 0.011(6) 0.002(6)
C39 0.028(7) 0.061(8) 0.027(7) 0.026(6) 0.003(5) -0.002(6)
C40 0.036(8) 0.072(11) 0.061(9) 0.030(8) 0.008(7) 0.011(7)
C41 0.065(10) 0.065(10) 0.066(10) 0.043(9) 0.028(9) 0.029(8)
C42 0.057(10) 0.054(9) 0.057(9) 0.015(8) 0.021(8) 0.008(8)
C43 0.037(8) 0.069(10) 0.065(9) 0.034(8) 0.024(7) 0.021(7)
C44 0.026(7) 0.047(8) 0.043(8) 0.012(7) 0.010(6) -0.001(6)
C45 0.035(7) 0.032(7) 0.051(8) 0.000(6) 0.001(6) -0.010(6)
C46 0.044(8) 0.031(7) 0.068(9) 0.001(7) 0.016(7) 0.008(6)
C47 0.024(7) 0.064(9) 0.054(8) 0.023(8) 0.011(6) 0.008(6)
C48 0.041(8) 0.049(8) 0.032(7) -0.007(6) -0.005(6) -0.003(6)
C49 0.035(8) 0.047(8) 0.060(9) 0.009(8) 0.000(7) 0.018(6)
C51 0.025(7) 0.050(8) 0.048(9) 0.017(7) 0.006(6) 0.005(6)
C52 0.034(8) 0.091(11) 0.044(9) 0.024(8) 0.003(6) -0.001(7)
C53 0.052(10) 0.114(14) 0.055(10) 0.032(10) 0.023(8) 0.015(10)
C54 0.053(10) 0.103(13) 0.048(9) 0.014(9) 0.021(8) 0.007(9)
C55 0.074(11) 0.071(11) 0.063(11) -0.004(9) 0.023(9) -0.017(8)
C56 0.047(8) 0.079(10) 0.052(9) 0.011(9) 0.016(7) -0.018(8)
C57 0.047(9) 0.054(8) 0.037(8) 0.007(7) 0.014(7) -0.001(7)
C58 0.049(9) 0.083(11) 0.072(10) 0.032(9) 0.015(8) 0.011(8)
C59 0.046(10) 0.125(16) 0.073(12) 0.003(11) 0.014(9) 0.014(9)
C60 0.050(11) 0.123(16) 0.099(15) 0.028(13) 0.038(11) 0.002(10)
C61 0.073(12) 0.096(13) 0.072(11) 0.022(10) 0.035(10) -0.017(10)
C62 0.074(11) 0.085(12) 0.048(10) 0.025(9) 0.007(8) -0.008(9)
C64 0.022(6) 0.048(8) 0.037(7) 0.016(7) -0.001(5) -0.008(5)
C65 0.048(8) 0.045(8) 0.046(8) 0.017(7) 0.016(6) -0.003(6)
C66 0.055(8) 0.044(8) 0.057(9) 0.014(7) 0.024(7) -0.011(7)
C67 0.044(8) 0.048(9) 0.051(8) 0.010(7) 0.025(7) 0.013(6)
C68 0.055(8) 0.050(9) 0.047(8) 0.018(7) 0.025(7) 0.007(7)
C69 0.029(6) 0.051(8) 0.029(7) 0.018(6) 0.008(5) 0.005(6)
C71 0.048(8) 0.056(9) 0.042(8) 0.015(7) 0.022(7) 0.012(7)
C72 0.058(9) 0.064(10) 0.048(9) 0.006(8) 0.025(7) 0.017(8)
C73 0.046(8) 0.076(11) 0.046(8) 0.035(8) 0.017(7) 0.026(7)
C74 0.027(7) 0.072(9) 0.042(8) 0.025(8) 0.003(6) 0.011(6)
C75 0.076(11) 0.100(13) 0.060(10) 0.043(10) 0.040(9) 0.034(10)
C76 0.083(12) 0.090(12) 0.091(12) 0.054(11) 0.045(10) 0.014(10)
C77 0.080(12) 0.142(17) 0.076(11) 0.058(12) 0.035(10) 0.032(11)
C78 0.150(17) 0.096(13) 0.084(12) 0.047(11) 0.079(13) 0.056(12)
C79 0.092(12) 0.046(9) 0.072(10) 0.029(8) 0.050(10) 0.012(8)
C80 0.115(15) 0.065(11) 0.158(19) 0.048(12) 0.058(14) 0.013(11)
C81 0.118(17) 0.074(13) 0.18(2) 0.070(15) 0.004(16) 0.023(11)
C82 0.36(4) 0.049(11) 0.22(3) 0.062(15) 0.23(3) 0.079(17)
C91 0.15(2) 0.14(2) 0.086(15) 0.040(15) 0.028(14) 0.039(16)

loop_
_atom_type_symbol
_atom_type_description
_atom_type_scat_dispersion_real
_atom_type_scat_dispersion_imag
_atom_type_scat_source
C C 0.0033 0.0016
;
International Tables for Crystallography
(Vol. C, Tables 4.2.6.8 and 6.1.1.4)
;
H H 0.0000 0.0000
;
International Tables for Crystallography
(Vol. C, Table 6.1.1.4)
;
F F 0.0171 0.0103
;
International Tables for Crystallography
(Vol. C, Tables 4.2.6.8 and 6.1.1.4)
;
Ir Ir -1.4442 7.9887
;
International Tables for Crystallography
(Vol. C, Tables 4.2.6.8 and 6.1.1.4)
;
P P 0.1023 0.0942
;
International Tables for Crystallography
(Vol. C, Tables 4.2.6.8 and 6.1.1.4)
;
Cl Cl 0.1484 0.1585
;
International Tables for Crystallography
(Vol. C, Tables 4.2.6.8 and 6.1.1.4)
;
N N 0.0061 0.0033
;
International Tables for Crystallography
(Vol. C, Tables 4.2.6.8 and 6.1.1.4)
;

loop_
_geom_angle_atom_site_label_1
_geom_angle_atom_site_label_2
_geom_angle_atom_site_label_3
_geom_angle
C8 Ir1 C39 90.7(4)
C8 Ir1 N1 79.9(4)
C39 Ir1 N1 93.7(4)
C8 Ir1 N32 94.3(4)
C39 Ir1 N32 81.3(4)
N1 Ir1 N32 172.4(4)
C8 Ir1 N70 171.6(4)
C39 Ir1 N70 97.6(4)
N1 Ir1 N70 98.0(4)
N32 Ir1 N70 88.4(4)
C8 Ir1 N63 95.8(4)
C39 Ir1 N63 173.1(4)
N1 Ir1 N63 89.9(4)
N32 Ir1 N63 95.7(4)
N70 Ir1 N63 75.9(4)
F6 P1 F5 91.8(5)
F6 P1 F4 90.8(6)
F5 P1 F4 90.2(5)
F6 P1 F1 90.6(6)
F5 P1 F1 89.9(6)
F4 P1 F1 178.6(7)
F6 P1 F2 88.5(5)
F5 P1 F2 179.4(7)
F4 P1 F2 90.4(6)
F1 P1 F2 89.6(7)
F6 P1 F3 178.7(6)
F5 P1 F3 89.5(6)
F4 P1 F3 89.3(7)
F1 P1 F3 89.4(7)
F2 P1 F3 90.2(6)
C6 N1 C2 118.6(11)
C6 N1 Ir1 123.7(9)
C2 N1 Ir1 117.0(7)
C16 N19 C26 120.6(11)
C16 N19 C20 116.1(12)
C26 N19 C20 122.3(11)
C37 N32 C33 118.5(10)
C37 N32 Ir1 126.9(8)
C33 N32 Ir1 114.6(8)
C51 N50 C47 122.1(10)
C51 N50 C57 118.8(9)
C47 N50 C57 118.9(10)
C68 N63 C64 119.1(10)
C68 N63 Ir1 124.8(8)
C64 N63 Ir1 116.1(8)
C71 N70 C69 117.9(10)
C71 N70 Ir1 125.2(9)
C69 N70 Ir1 116.8(7)
N1 C2 C3 119.3(11)
N1 C2 C7 111.9(11)
C3 C2 C7 128.7(12)
C4 C3 C2 121.7(12)
C4 C3 H3 119.1
C2 C3 H3 119.1
C5 C4 C3 118.4(12)
C5 C4 C13 121.6(12)
C3 C4 C13 119.8(13)
C4 C5 C6 118.9(12)
C4 C5 H5 120.5
C6 C5 H5 120.5
N1 C6 C5 122.8(12)
N1 C6 H6 118.6
C5 C6 H6 118.6
C8 C7 C12 122.4(10)
C8 C7 C2 115.4(11)
C12 C7 C2 122.1(11)
C7 C8 C9 115.9(11)
C7 C8 Ir1 115.2(8)
C9 C8 Ir1 128.8(9)
C10 C9 C8 121.4(11)
C10 C9 H9 119.3
C8 C9 H9 119.3
C9 C10 C11 122.6(11)
C9 C10 H10 118.7
C11 C10 H10 118.7
C10 C11 C12 117.8(12)
C10 C11 H11 121.1
C12 C11 H11 121.1
C11 C12 C7 119.8(11)
C11 C12 H12 120.1
C7 C12 H12 120.1
C14 C13 C18 118.2(12)
C14 C13 C4 123.1(12)
C18 C13 C4 118.7(12)
C13 C14 C15 121.5(13)
C13 C14 H14 119.3
C15 C14 H14 119.3
C14 C15 C16 120.7(14)
C14 C15 H15 119.7
C16 C15 H15 119.7
C17 C16 N19 123.3(12)
C17 C16 C15 117.2(12)
N19 C16 C15 119.5(12)
C16 C17 C18 122.7(12)
C16 C17 H17 118.6
C18 C17 H17 118.6
C17 C18 C13 119.5(13)
C17 C18 H18 120.2
C13 C18 H18 120.2
C25 C20 C21 119.2(16)
C25 C20 N19 123.4(16)
C21 C20 N19 117.3(14)
C22 C21 C20 118.9(18)
C22 C21 H21 120.5
C20 C21 H21 120.5
C21 C22 C23 120(2)
C21 C22 H22 119.9
C23 C22 H22 119.9
C24 C23 C22 119(2)
C24 C23 H23 120.3
C22 C23 H23 120.3
C23 C24 C25 120.7(19)
C23 C24 H24 119.7
C25 C24 H24 119.7
C20 C25 C24 121.6(19)
C20 C25 H25 119.2
C24 C25 H25 119.2
C31 C26 C27 118.1(15)
C31 C26 N19 123.3(13)
C27 C26 N19 118.7(15)
C26 C27 C28 121.8(17)
C26 C27 H27 119.1
C28 C27 H27 119.1
C29 C28 C27 119.5(17)
C29 C28 H28 120.2
C27 C28 H28 120.2
C28 C29 C30 117.6(17)
C28 C29 H29 121.2
C30 C29 H29 121.2
C31 C30 C29 123.5(18)
C31 C30 H30 118.2
C29 C30 H30 118.2
C30 C31 C26 119.4(16)
C30 C31 H31 120.3
C26 C31 H31 120.3
N32 C33 C34 118.7(10)
N32 C33 C38 114.7(10)
C34 C33 C38 126.6(11)
C35 C34 C33 123.5(11)
C35 C34 H34 118.2
C33 C34 H34 118.2
C34 C35 C36 114.9(11)
C34 C35 C44 123.7(11)
C36 C35 C44 121.4(11)
C35 C36 C37 120.9(11)
C35 C36 H36 119.5
C37 C36 H36 119.5
N32 C37 C36 123.4(11)
N32 C37 H37 118.3
C36 C37 H37 118.3
C39 C38 C43 120.3(11)
C39 C38 C33 115.9(11)
C43 C38 C33 123.8(11)
C40 C39 C38 116.8(12)
C40 C39 Ir1 129.7(9)
C38 C39 Ir1 113.5(8)
C41 C40 C39 122.7(13)
C41 C40 H40 118.6
C39 C40 H40 118.6
C40 C41 C42 118.5(13)
C40 C41 H41 120.8
C42 C41 H41 120.8
C43 C42 C41 121.4(13)
C43 C42 H42 119.3
C41 C42 H42 119.3
C42 C43 C38 120.4(13)
C42 C43 H43 119.8
C38 C43 H43 119.8
C45 C44 C49 116.5(10)
C45 C44 C35 121.3(11)
C49 C44 C35 122.2(10)
C46 C45 C44 120.5(11)
C46 C45 H45 119.8
C44 C45 H45 119.8
C47 C46 C45 122.1(11)
C47 C46 H46 118.9
C45 C46 H46 118.9
C48 C47 C46 117.6(11)
C48 C47 N50 122.5(12)
C46 C47 N50 119.9(11)
C47 C48 C49 121.3(11)
C47 C48 H48 119.4
C49 C48 H48 119.4
C48 C49 C44 122.0(11)
C48 C49 H49 119.0
C44 C49 H49 119.0
C56 C51 C52 118.7(12)
C56 C51 N50 120.6(11)
C52 C51 N50 120.7(11)
C51 C52 C53 119.1(13)
C51 C52 H52 120.5
C53 C52 H52 120.5
C54 C53 C52 121.8(14)
C54 C53 H53 119.1
C52 C53 H53 119.1
C53 C54 C55 119.5(14)
C53 C54 H54 120.2
C55 C54 H54 120.2
C54 C55 C56 119.4(14)
C54 C55 H55 120.3
C56 C55 H55 120.3
C51 C56 C55 121.4(13)
C51 C56 H56 119.3
C55 C56 H56 119.3
C58 C57 C62 120.6(13)
C58 C57 N50 120.4(12)
C62 C57 N50 119.0(13)
C57 C58 C59 118.2(15)
C57 C58 H58 120.9
C59 C58 H58 120.9
C60 C59 C58 119.9(16)
C60 C59 H59 120.0
C58 C59 H59 120.0
C61 C60 C59 120.6(15)
C61 C60 H60 119.7
C59 C60 H60 119.7
C60 C61 C62 120.1(16)
C60 C61 H61 119.9
C62 C61 H61 119.9
C61 C62 C57 120.5(15)
C61 C62 H62 119.8
C57 C62 H62 119.8
N63 C64 C65 119.9(11)
N63 C64 C69 116.2(11)
C65 C64 C69 123.9(11)
C64 C65 C66 121.5(11)
C64 C65 H65 119.3
C66 C65 H65 119.3
C67 C66 C65 116.9(12)
C67 C66 C79 120.3(11)
C65 C66 C79 122.8(12)
C66 C67 C68 120.3(11)
C66 C67 H67 119.8
C68 C67 H67 119.8
N63 C68 C67 122.2(12)
N63 C68 H68 118.9
C67 C68 H68 118.9
N70 C69 C74 120.1(11)
N70 C69 C64 115.0(10)
C74 C69 C64 124.8(12)
N70 C71 C72 122.8(13)
N70 C71 H71 118.6
C72 C71 H71 118.6
C71 C72 C73 121.6(12)
C71 C72 H72 119.2
C73 C72 H72 119.2
C72 C73 C74 114.2(12)
C72 C73 C75 125.5(12)
C74 C73 C75 120.3(13)
C69 C74 C73 123.3(13)
C69 C74 H74 118.3
C73 C74 H74 118.3
C78 C75 C77 110.4(14)
C78 C75 C73 111.0(13)
C77 C75 C73 108.5(12)
C78 C75 C76 108.2(14)
C77 C75 C76 109.4(14)
C73 C75 C76 109.4(12)
C75 C76 H76A 109.5
C75 C76 H76B 109.5
H76A C76 H76B 109.5
C75 C76 H76C 109.5
H76A C76 H76C 109.5
H76B C76 H76C 109.5
C75 C77 H77A 109.5
C75 C77 H77B 109.5
H77A C77 H77B 109.5
C75 C77 H77C 109.5
H77A C77 H77C 109.5
H77B C77 H77C 109.5
C75 C78 H78A 109.5
C75 C78 H78B 109.5
H78A C78 H78B 109.5
C75 C78 H78C 109.5
H78A C78 H78C 109.5
H78B C78 H78C 109.5
C82 C79 C81 108.9(18)
C82 C79 C80 107.0(17)
C81 C79 C80 107.9(15)
C82 C79 C66 114.1(12)
C81 C79 C66 109.1(13)
C80 C79 C66 109.6(12)
C79 C80 H80A 109.5
C79 C80 H80B 109.5
H80A C80 H80B 109.5
C79 C80 H80C 109.5
H80A C80 H80C 109.5
H80B C80 H80C 109.5
C79 C81 H81A 109.5
C79 C81 H81B 109.5
H81A C81 H81B 109.5
C79 C81 H81C 109.5
H81A C81 H81C 109.5
H81B C81 H81C 109.5
C79 C82 H82A 109.5
C79 C82 H82B 109.5
H82A C82 H82B 109.5
C79 C82 H82C 109.5
H82A C82 H82C 109.5
H82B C82 H82C 109.5
Cl92 C91 Cl91 111.4(13)
Cl92 C91 H91A 109.3
Cl91 C91 H91A 109.3
Cl92 C91 H91B 109.3
Cl91 C91 H91B 109.3
H91A C91 H91B 108.0
Cl93 C92 Cl94 109.3(12)
Cl93 C92 H92A 109.8
Cl94 C92 H92A 109.8
Cl93 C92 H92B 109.8
Cl94 C92 H92B 109.8
H92A C92 H92B 108.3

loop_
_geom_bond_atom_site_label_1
_geom_bond_atom_site_label_2
_geom_bond_distance
Ir1 C8 1.992(13)
Ir1 C39 1.994(13)
Ir1 N1 2.027(10)
Ir1 N32 2.041(10)
Ir1 N70 2.129(9)
Ir1 N63 2.131(10)
Cl91 C91 1.74(2)
Cl92 C91 1.67(2)
Cl93 C92 1.744(10)
Cl94 C92 1.751(10)
P1 F6 1.565(9)
P1 F5 1.573(9)
P1 F4 1.573(10)
P1 F1 1.578(11)
P1 F2 1.581(10)
P1 F3 1.597(11)
N1 C6 1.368(15)
N1 C2 1.370(15)
N19 C16 1.401(16)
N19 C26 1.408(17)
N19 C20 1.427(19)
N32 C37 1.322(14)
N32 C33 1.366(14)
N50 C51 1.405(15)
N50 C47 1.411(15)
N50 C57 1.441(15)
N63 C68 1.350(15)
N63 C64 1.360(14)
N70 C71 1.332(14)
N70 C69 1.361(14)
C2 C3 1.398(16)
C2 C7 1.466(16)
C3 C4 1.387(17)
C3 H3 0.9500
C4 C5 1.376(18)
C4 C13 1.491(18)
C5 C6 1.393(18)
C5 H5 0.9500
C6 H6 0.9500
C7 C8 1.396(16)
C7 C12 1.398(16)
C8 C9 1.410(16)
C9 C10 1.365(16)
C9 H9 0.9500
C10 C11 1.375(17)
C10 H10 0.9500
C11 C12 1.393(16)
C11 H11 0.9500
C12 H12 0.9500
C13 C14 1.370(18)
C13 C18 1.405(18)
C14 C15 1.371(18)
C14 H14 0.9500
C15 C16 1.408(18)
C15 H15 0.9500
C16 C17 1.356(17)
C17 C18 1.380(18)
C17 H17 0.9500
C18 H18 0.9500
C20 C25 1.36(2)
C20 C21 1.41(2)
C21 C22 1.39(3)
C21 H21 0.9500
C22 C23 1.42(3)
C22 H22 0.9500
C23 C24 1.34(3)
C23 H23 0.9500
C24 C25 1.38(2)
C24 H24 0.9500
C25 H25 0.9500
C26 C31 1.37(2)
C26 C27 1.379(19)
C27 C28 1.38(2)
C27 H27 0.9500
C28 C29 1.36(3)
C28 H28 0.9500
C29 C30 1.37(3)
C29 H29 0.9500
C30 C31 1.35(2)
C30 H30 0.9500
C31 H31 0.9500
C33 C34 1.410(16)
C33 C38 1.440(16)
C34 C35 1.378(16)
C34 H34 0.9500
C35 C36 1.382(16)
C35 C44 1.468(16)
C36 C37 1.388(16)
C36 H36 0.9500
C37 H37 0.9500
C38 C39 1.417(15)
C38 C43 1.424(17)
C39 C40 1.400(17)
C40 C41 1.386(19)
C40 H40 0.9500
C41 C42 1.408(19)
C41 H41 0.9500
C42 C43 1.335(17)
C42 H42 0.9500
C43 H43 0.9500
C44 C45 1.395(16)
C44 C49 1.398(16)
C45 C46 1.387(16)
C45 H45 0.9500
C46 C47 1.386(17)
C46 H46 0.9500
C47 C48 1.363(16)
C48 C49 1.383(16)
C48 H48 0.9500
C49 H49 0.9500
C51 C56 1.378(17)
C51 C52 1.389(17)
C52 C53 1.389(19)
C52 H52 0.9500
C53 C54 1.36(2)
C53 H53 0.9500
C54 C55 1.37(2)
C54 H54 0.9500
C55 C56 1.387(19)
C55 H55 0.9500
C56 H56 0.9500
C57 C58 1.345(18)
C57 C62 1.393(18)
C58 C59 1.43(2)
C58 H58 0.9500
C59 C60 1.39(2)
C59 H59 0.9500
C60 C61 1.33(2)
C60 H60 0.9500
C61 C62 1.39(2)
C61 H61 0.9500
C62 H62 0.9500
C64 C65 1.396(16)
C64 C69 1.446(16)
C65 C66 1.398(17)
C65 H65 0.9500
C66 C67 1.380(17)
C66 C79 1.526(18)
C67 C68 1.386(17)
C67 H67 0.9500
C68 H68 0.9500
C69 C74 1.362(16)
C71 C72 1.362(18)
C71 H71 0.9500
C72 C73 1.381(18)
C72 H72 0.9500
C73 C74 1.391(17)
C73 C75 1.546(19)
C74 H74 0.9500
C75 C78 1.51(2)
C75 C77 1.52(2)
C75 C76 1.55(2)
C76 H76A 0.9800
C76 H76B 0.9800
C76 H76C 0.9800
C77 H77A 0.9800
C77 H77B 0.9800
C77 H77C 0.9800
C78 H78A 0.9800
C78 H78B 0.9800
C78 H78C 0.9800
C79 C82 1.47(2)
C79 C81 1.49(2)
C79 C80 1.52(2)
C80 H80A 0.9800
C80 H80B 0.9800
C80 H80C 0.9800
C81 H81A 0.9800
C81 H81B 0.9800
C81 H81C 0.9800
C82 H82A 0.9800
C82 H82B 0.9800
C82 H82C 0.9800
C91 H91A 0.9900
C91 H91B 0.9900
C92 H92A 0.9900
C92 H92B 0.9900

loop_
_geom_torsion_atom_site_label_1
_geom_torsion_atom_site_label_2
_geom_torsion_atom_site_label_3
_geom_torsion_atom_site_label_4
_geom_torsion
C6 N1 C2 C3 4.3(17)
Ir1 N1 C2 C3 175.1(9)
C6 N1 C2 C7 -177.1(10)
Ir1 N1 C2 C7 -6.2(13)
N1 C2 C3 C4 -4.4(19)
C7 C2 C3 C4 177.2(12)
C2 C3 C4 C5 3(2)
C2 C3 C4 C13 178.5(12)
C3 C4 C5 C6 -2(2)
C13 C4 C5 C6 -177.3(13)
C2 N1 C6 C5 -3.3(19)
Ir1 N1 C6 C5 -173.5(10)
C4 C5 C6 N1 2(2)
N1 C2 C7 C8 7.2(15)
C3 C2 C7 C8 -174.4(12)
N1 C2 C7 C12 -174.4(11)
C3 C2 C7 C12 4(2)
C12 C7 C8 C9 -0.3(17)
C2 C7 C8 C9 178.1(10)
C12 C7 C8 Ir1 176.7(9)
C2 C7 C8 Ir1 -4.9(14)
C7 C8 C9 C10 -1.1(17)
Ir1 C8 C9 C10 -177.6(9)
C8 C9 C10 C11 2.0(19)
C9 C10 C11 C12 -1.5(19)
C10 C11 C12 C7 0.1(18)
C8 C7 C12 C11 0.8(18)
C2 C7 C12 C11 -177.5(11)
C5 C4 C13 C14 134.8(15)
C3 C4 C13 C14 -40(2)
C5 C4 C13 C18 -42(2)
C3 C4 C13 C18 142.7(14)
C18 C13 C14 C15 0(2)
C4 C13 C14 C15 -177.5(13)
C13 C14 C15 C16 4(2)
C26 N19 C16 C17 131.7(14)
C20 N19 C16 C17 -37.1(19)
C26 N19 C16 C15 -50.0(18)
C20 N19 C16 C15 141.2(14)
C14 C15 C16 C17 -7(2)
C14 C15 C16 N19 175.0(13)
N19 C16 C17 C18 -176.3(13)
C15 C16 C17 C18 5(2)
C16 C17 C18 C13 -2(2)
C14 C13 C18 C17 -1(2)
C4 C13 C18 C17 176.4(12)
C16 N19 C20 C25 131.6(15)
C26 N19 C20 C25 -37(2)
C16 N19 C20 C21 -51.7(19)
C26 N19 C20 C21 139.7(15)
C25 C20 C21 C22 -3(3)
N19 C20 C21 C22 180.0(16)
C20 C21 C22 C23 5(3)
C21 C22 C23 C24 -3(4)
C22 C23 C24 C25 -1(3)
C21 C20 C25 C24 0(2)
N19 C20 C25 C24 176.4(14)
C23 C24 C25 C20 2(3)
C16 N19 C26 C31 -18.2(19)
C20 N19 C26 C31 149.9(14)
C16 N19 C26 C27 160.3(12)
C20 N19 C26 C27 -31.6(19)
C31 C26 C27 C28 0(2)
N19 C26 C27 C28 -179.1(13)
C26 C27 C28 C29 0(2)
C27 C28 C29 C30 0(2)
C28 C29 C30 C31 -1(2)
C29 C30 C31 C26 1(2)
C27 C26 C31 C30 0(2)
N19 C26 C31 C30 178.5(13)
C37 N32 C33 C34 2.0(15)
Ir1 N32 C33 C34 -179.5(8)
C37 N32 C33 C38 -177.1(10)
Ir1 N32 C33 C38 1.4(12)
N32 C33 C34 C35 0.1(16)
C38 C33 C34 C35 179.1(11)
C33 C34 C35 C36 -1.3(16)
C33 C34 C35 C44 179.8(10)
C34 C35 C36 C37 0.5(17)
C44 C35 C36 C37 179.4(11)
C33 N32 C37 C36 -2.8(18)
Ir1 N32 C37 C36 178.8(9)
C35 C36 C37 N32 2(2)
N32 C33 C38 C39 -0.3(14)
C34 C33 C38 C39 -179.3(10)
N32 C33 C38 C43 -179.0(10)
C34 C33 C38 C43 2.0(18)
C43 C38 C39 C40 0.0(16)
C33 C38 C39 C40 -178.7(10)
C43 C38 C39 Ir1 177.7(9)
C33 C38 C39 Ir1 -1.0(12)
C38 C39 C40 C41 0.9(18)
Ir1 C39 C40 C41 -176.5(10)
C39 C40 C41 C42 -1.1(19)
C40 C41 C42 C43 0.4(19)
C41 C42 C43 C38 0.4(19)
C39 C38 C43 C42 -0.6(18)
C33 C38 C43 C42 178.0(11)
C34 C35 C44 C45 162.8(11)
C36 C35 C44 C45 -16.0(18)
C34 C35 C44 C49 -17.3(18)
C36 C35 C44 C49 163.8(12)
C49 C44 C45 C46 -0.1(18)
C35 C44 C45 C46 179.8(11)
C44 C45 C46 C47 1(2)
C45 C46 C47 C48 -2(2)
C45 C46 C47 N50 175.5(11)
C51 N50 C47 C48 -36.4(18)
C57 N50 C47 C48 138.1(13)
C51 N50 C47 C46 145.8(13)
C57 N50 C47 C46 -39.7(17)
C46 C47 C48 C49 3(2)
N50 C47 C48 C49 -175.3(12)
C47 C48 C49 C44 -1(2)
C45 C44 C49 C48 0.2(19)
C35 C44 C49 C48 -179.7(12)
C47 N50 C51 C56 144.8(13)
C57 N50 C51 C56 -29.7(18)
C47 N50 C51 C52 -36.8(18)
C57 N50 C51 C52 148.7(12)
C56 C51 C52 C53 1(2)
N50 C51 C52 C53 -177.7(12)
C51 C52 C53 C54 2(2)
C52 C53 C54 C55 -4(2)
C53 C54 C55 C56 3(2)
C52 C51 C56 C55 -2(2)
N50 C51 C56 C55 176.8(13)
C54 C55 C56 C51 0(2)
C51 N50 C57 C58 -50.4(17)
C47 N50 C57 C58 135.0(13)
C51 N50 C57 C62 130.9(13)
C47 N50 C57 C62 -43.8(17)
C62 C57 C58 C59 -1(2)
N50 C57 C58 C59 -179.6(13)
C57 C58 C59 C60 3(2)
C58 C59 C60 C61 -4(3)
C59 C60 C61 C62 3(3)
C60 C61 C62 C57 -1(2)
C58 C57 C62 C61 0(2)
N50 C57 C62 C61 179.0(13)
C68 N63 C64 C65 0.9(15)
Ir1 N63 C64 C65 -179.5(8)
C68 N63 C64 C69 -179.0(10)
Ir1 N63 C64 C69 0.6(12)
N63 C64 C65 C66 -1.3(17)
C69 C64 C65 C66 178.5(11)
C64 C65 C66 C67 2.0(18)
C64 C65 C66 C79 -177.5(12)
C65 C66 C67 C68 -2.2(18)
C79 C66 C67 C68 177.3(13)
C64 N63 C68 C67 -1.1(17)
Ir1 N63 C68 C67 179.3(9)
C66 C67 C68 N63 1.9(19)
C71 N70 C69 C74 0.2(15)
Ir1 N70 C69 C74 -175.8(8)
C71 N70 C69 C64 177.5(10)
Ir1 N70 C69 C64 1.6(12)
N63 C64 C69 N70 -1.4(14)
C65 C64 C69 N70 178.7(10)
N63 C64 C69 C74 175.8(10)
C65 C64 C69 C74 -4.1(17)
C69 N70 C71 C72 0.6(17)
Ir1 N70 C71 C72 176.2(9)
N70 C71 C72 C73 -1(2)
C71 C72 C73 C74 0.2(19)
C71 C72 C73 C75 179.5(13)
N70 C69 C74 C73 -0.8(17)
C64 C69 C74 C73 -177.8(11)
C72 C73 C74 C69 0.6(18)
C75 C73 C74 C69 -178.8(11)
C72 C73 C75 C78 -3(2)
C74 C73 C75 C78 176.1(14)
C72 C73 C75 C77 118.2(16)
C74 C73 C75 C77 -62.5(18)
C72 C73 C75 C76 -122.5(15)
C74 C73 C75 C76 56.8(16)
C67 C66 C79 C82 4(2)
C65 C66 C79 C82 -176.7(19)
C67 C66 C79 C81 -118.2(15)
C65 C66 C79 C81 61.2(19)
C67 C66 C79 C80 123.8(15)
C65 C66 C79 C80 -56.7(19)
